data_4335102
loop_
_publ_author_name
'V. Tangoulis'
'M. Lalia-Kantouri'
'M. Gdaniec'
'Ch. Papadopoulos'
'V. Miletic'
'A. Czapik'

_publ_contact_author
;
Maria Gdaniec
Faculty of Chemistry
A. Mickiewicz Unversity
60-780 Pozna\'n
Poland
;
_publ_contact_author_email magdan@amu.edu.pl
_publ_section_title
;
 New Type of Single Chain Magnet: Pseudo-One-Dimensional Chain of
 High-Spin Co(II) Exhibiting Ferromagnetic Intrachain Interactions
;
_journal_name_full 'Inorganic Chemistry'
_journal_page_first 6559
_journal_page_last 6569
_journal_paper_doi 10.1021/ic400557f
_journal_volume 52
_journal_year 2013
_chemical_formula_moiety 'Co, 2(C10 H9 N3), C8 H7 O3, N O3, 1.3(C2 H6 O), 0.4(H2 O)'
_chemical_formula_sum 'C30.6 H33.6 Co N7 O7.7'
_chemical_formula_weight 681.57
_chemical_name_systematic
; 
 ? 
;
_space_group_IT_number 14
_symmetry_cell_setting monoclinic
_symmetry_space_group_name_Hall '-P 2ybc'
_symmetry_space_group_name_H-M 'P 1 21/c 1'
_atom_sites_solution_hydrogens geom
_atom_sites_solution_primary direct
_atom_sites_solution_secondary difmap
_audit_creation_method SHELXL-97
_cell_angle_alpha 90.00
_cell_angle_beta 91.893(2)
_cell_angle_gamma 90.00
_cell_formula_units_Z 4
_cell_length_a 9.69280(10)
_cell_length_b 11.5880(2)
_cell_length_c 27.7355(6)
_cell_measurement_reflns_used 11088
_cell_measurement_temperature 130(2)
_cell_measurement_theta_max 73.67
_cell_measurement_theta_min 3.18
_cell_volume 3113.56(9)
_computing_cell_refinement 'CrysAlis Pro (Agilent Technologies, 2011)'
_computing_data_collection 'CrysAlis Pro (Agilent Technologies, 2011)'
_computing_data_reduction 'CrysAlis Pro (Agilent Technologies, 2011)'
_computing_publication_material 'SHELXL-97 (Sheldrick, 2008)'
_computing_structure_refinement 'SHELXL-97 (Sheldrick, 2008)'
_computing_structure_solution 'SHELXS-97 (Sheldrick, 2008)'
_diffrn_ambient_temperature 130(2)
_diffrn_detector_area_resol_mean 10.5357
_diffrn_measured_fraction_theta_full 0.999
_diffrn_measured_fraction_theta_max 0.999
_diffrn_measurement_device_type 'Oxford Diffraction SuperNova A'
_diffrn_measurement_method '\w and \f scans'
_diffrn_radiation_monochromator mirror
_diffrn_radiation_source 'SuperNova (Cu) x-ray Source'
_diffrn_radiation_type CuK\a
_diffrn_radiation_wavelength 1.54184
_diffrn_reflns_av_R_equivalents 0.0285
_diffrn_reflns_av_sigmaI/netI 0.0232
_diffrn_reflns_limit_h_max 11
_diffrn_reflns_limit_h_min -11
_diffrn_reflns_limit_k_max 13
_diffrn_reflns_limit_k_min -13
_diffrn_reflns_limit_l_max 32
_diffrn_reflns_limit_l_min -33
_diffrn_reflns_number 24170
_diffrn_reflns_theta_full 66.59
_diffrn_reflns_theta_max 66.59
_diffrn_reflns_theta_min 3.19
_diffrn_standards_interval_count 0
_diffrn_standards_interval_time 0
_diffrn_standards_number 0
_exptl_absorpt_coefficient_mu 4.847
_exptl_absorpt_correction_T_max 1.00000
_exptl_absorpt_correction_T_min 0.70237
_exptl_absorpt_correction_type multi-scan
_exptl_absorpt_process_details
;
CrysAlisPro (Agilent Technologies, 2011)

;
_exptl_crystal_colour orange-red
_exptl_crystal_density_diffrn 1.454
_exptl_crystal_F_000 1419.2
_exptl_crystal_size_max 0.10
_exptl_crystal_size_mid 0.02
_exptl_crystal_size_min 0.02
_refine_diff_density_max 0.418
_refine_diff_density_min -0.625
_refine_diff_density_rms 0.058
_refine_ls_extinction_method none
_refine_ls_goodness_of_fit_ref 1.049
_refine_ls_hydrogen_treatment mixed
_refine_ls_matrix_type full
_refine_ls_number_parameters 446
_refine_ls_number_reflns 5483
_refine_ls_number_restraints 0
_refine_ls_restrained_S_all 1.049
_refine_ls_R_factor_all 0.0464
_refine_ls_R_factor_gt 0.0419
_refine_ls_shift/su_max 0.000
_refine_ls_shift/su_mean 0.000
_refine_ls_structure_factor_coef Fsqd
_refine_ls_weighting_details 'calc w=1/[\s^2^(Fo^2^)+(0.0671P)^2^+2.5163P] where P=(Fo^2^+2Fc^2^)/3'
_refine_ls_weighting_scheme calc
_refine_ls_wR_factor_gt 0.1162
_refine_ls_wR_factor_ref 0.1196
_reflns_number_gt 5011
_reflns_number_total 5483
_reflns_threshold_expression >2sigma(I)
_cod_data_source_file ic400557f_si_002_1.cif
_cod_data_source_block 3
_cod_original_sg_symbol_H-M 'P 21/c'
_cod_original_formula_sum 'C30.60 H33.60 Co N7 O7.70'
_cod_database_code 4335102

loop_
_symmetry_equiv_pos_as_xyz
'x, y, z'
'-x, y+1/2, -z+1/2'
'-x, -y, -z'
'x, -y-1/2, z-1/2'

loop_
_atom_site_label
_atom_site_type_symbol
_atom_site_fract_x
_atom_site_fract_y
_atom_site_fract_z
_atom_site_U_iso_or_equiv
_atom_site_adp_type
_atom_site_occupancy
_atom_site_symmetry_multiplicity
_atom_site_calc_flag
_atom_site_refinement_flags
_atom_site_disorder_assembly
_atom_site_disorder_group
Co1 Co 0.46887(4) 0.21548(3) 0.131122(13) 0.02041(13) Uani 1 1 d . A 1
N11 N 0.5693(2) 0.11860(18) 0.07563(7) 0.0253(4) Uani 1 1 d . A 1
C21 C 0.5509(3) 0.1461(2) 0.02905(9) 0.0256(5) Uani 1 1 d . A 1
C31 C 0.6494(3) 0.1185(2) -0.00539(10) 0.0316(6) Uani 1 1 d . A 1
H31 H 0.6363 0.1428 -0.0379 0.038 Uiso 1 1 calc R A 1
C41 C 0.7636(3) 0.0564(2) 0.00847(11) 0.0367(6) Uani 1 1 d . A 1
H41 H 0.8312 0.0372 -0.0142 0.044 Uiso 1 1 calc R A 1
C51 C 0.7798(3) 0.0216(2) 0.05639(11) 0.0360(6) Uani 1 1 d . A 1
H51 H 0.8566 -0.0240 0.0668 0.043 Uiso 1 1 calc R A 1
C61 C 0.6820(3) 0.0548(2) 0.08817(10) 0.0316(6) Uani 1 1 d . A 1
H61 H 0.6940 0.0317 0.1209 0.038 Uiso 1 1 calc R A 1
N71 N 0.4335(2) 0.20384(19) 0.01311(8) 0.0281(5) Uani 1 1 d . A 1
C81 C 0.3068(3) 0.2157(2) 0.03411(9) 0.0253(5) Uani 1 1 d . A 1
N91 N 0.2957(2) 0.20639(17) 0.08192(8) 0.0253(5) Uani 1 1 d . A 1
C101 C 0.1669(3) 0.2124(2) 0.09953(10) 0.0296(6) Uani 1 1 d . A 1
H101 H 0.1575 0.2035 0.1333 0.036 Uiso 1 1 calc R A 1
C111 C 0.0502(3) 0.2305(3) 0.07178(11) 0.0367(6) Uani 1 1 d . A 1
H111 H -0.0378 0.2338 0.0858 0.044 Uiso 1 1 calc R A 1
C121 C 0.0639(3) 0.2440(3) 0.02217(11) 0.0399(7) Uani 1 1 d . A 1
H121 H -0.0150 0.2581 0.0018 0.048 Uiso 1 1 calc R A 1
C131 C 0.1922(3) 0.2369(2) 0.00317(10) 0.0336(6) Uani 1 1 d . A 1
H131 H 0.2035 0.2462 -0.0305 0.040 Uiso 1 1 calc R A 1
N12 N 0.37323(19) 0.32085(18) 0.18478(7) 0.0232(4) Uani 1 1 d . A 1
C22 C 0.3621(2) 0.2894(2) 0.23089(9) 0.0234(5) Uani 1 1 d . A 1
C32 C 0.3269(2) 0.3672(2) 0.26719(9) 0.0275(5) Uani 1 1 d . A 1
H32 H 0.3186 0.3416 0.2995 0.033 Uiso 1 1 calc R A 1
C42 C 0.3043(3) 0.4810(2) 0.25539(10) 0.0305(6) Uani 1 1 d . A 1
H42 H 0.2827 0.5358 0.2795 0.037 Uiso 1 1 calc R A 1
C52 C 0.3137(2) 0.5144(2) 0.20762(10) 0.0297(6) Uani 1 1 d . A 1
H52 H 0.2978 0.5923 0.1983 0.036 Uiso 1 1 calc R A 1
C62 C 0.3464(2) 0.4331(2) 0.17407(10) 0.0269(5) Uani 1 1 d . A 1
H62 H 0.3505 0.4566 0.1413 0.032 Uiso 1 1 calc R A 1
N72 N 0.3864(2) 0.17633(19) 0.24482(8) 0.0248(4) Uani 1 1 d . A 1
C82 C 0.3757(2) 0.0745(2) 0.21882(9) 0.0222(5) Uani 1 1 d . A 1
N92 N 0.3986(2) 0.07309(17) 0.17143(7) 0.0226(4) Uani 1 1 d . A 1
C102 C 0.3815(3) -0.0289(2) 0.14822(9) 0.0301(6) Uani 1 1 d . A 1
H102 H 0.3936 -0.0303 0.1144 0.036 Uiso 1 1 calc R A 1
C112 C 0.3480(3) -0.1298(2) 0.17040(10) 0.0341(6) Uani 1 1 d . A 1
H112 H 0.3376 -0.1993 0.1525 0.041 Uiso 1 1 calc R A 1
C122 C 0.3295(3) -0.1282(2) 0.22023(10) 0.0321(6) Uani 1 1 d . A 1
H122 H 0.3086 -0.1971 0.2371 0.039 Uiso 1 1 calc R A 1
C132 C 0.3419(3) -0.0253(2) 0.24421(9) 0.0267(5) Uani 1 1 d . A 1
H132 H 0.3277 -0.0218 0.2779 0.032 Uiso 1 1 calc R A 1
O13 O 0.65184(17) 0.22714(14) 0.16765(6) 0.0246(4) Uani 1 1 d . A 1
O23 O 0.51890(17) 0.36359(15) 0.09249(6) 0.0271(4) Uani 1 1 d . A 1
O33 O 0.88128(17) 0.19262(16) 0.21818(7) 0.0296(4) Uani 1 1 d . A 1
C13 C 0.7503(2) 0.2998(2) 0.16077(9) 0.0224(5) Uani 1 1 d . A 1
C23 C 0.7447(2) 0.3950(2) 0.12829(9) 0.0260(5) Uani 1 1 d . A 1
C33 C 0.8565(3) 0.4740(2) 0.12590(10) 0.0313(6) Uani 1 1 d . A 1
H33 H 0.8494 0.5378 0.1044 0.038 Uiso 1 1 calc R A 1
C43 C 0.9731(3) 0.4602(2) 0.15365(10) 0.0322(6) Uani 1 1 d . A 1
H43 H 1.0467 0.5139 0.1517 0.039 Uiso 1 1 calc R A 1
C53 C 0.9843(3) 0.3656(2) 0.18528(9) 0.0288(6) Uani 1 1 d . A 1
H53 H 1.0660 0.3557 0.2047 0.035 Uiso 1 1 calc R A 1
C63 C 0.8784(3) 0.2871(2) 0.18852(9) 0.0244(5) Uani 1 1 d . A 1
C73 C 0.6272(3) 0.4192(2) 0.09722(9) 0.0281(5) Uani 1 1 d . A 1
H73 H 0.6334 0.4865 0.0778 0.034 Uiso 1 1 calc R A 1
C83 C 1.0053(3) 0.1721(3) 0.24528(14) 0.0530(9) Uani 1 1 d . A 1
H83A H 1.0822 0.1656 0.2234 0.080 Uiso 1 1 calc R A 1
H83B H 0.9968 0.1002 0.2636 0.080 Uiso 1 1 calc R A 1
H83C H 1.0226 0.2364 0.2676 0.080 Uiso 1 1 calc R A 1
N14 N 0.5977(3) 0.7047(2) 0.11764(9) 0.0402(6) Uani 1 1 d . B 1
O14 O 0.5642(2) 0.64751(18) 0.15298(7) 0.0425(5) Uani 1 1 d . B 1
O24 O 0.5195(3) 0.7052(2) 0.08030(8) 0.0567(6) Uani 1 1 d . B 1
O34 O 0.7071(3) 0.7593(2) 0.11861(9) 0.0609(7) Uani 1 1 d . B 1
O15 O 0.2425(4) 0.6358(3) 0.09052(11) 0.0802(9) Uani 1 1 d . C 1
H15 H 0.3275 0.6267 0.0962 0.120 Uiso 1 1 calc R C 1
C25 C 0.1922(6) 0.5455(5) 0.05746(17) 0.0827(13) Uani 1 1 d . C 1
H25A H 0.2079 0.4687 0.0722 0.099 Uiso 1 1 calc R C 1
H25B H 0.0919 0.5551 0.0508 0.099 Uiso 1 1 calc R C 1
C35 C 0.2642(6) 0.5538(5) 0.0137(2) 0.1003(17) Uani 1 1 d . C 1
H35A H 0.2309 0.4938 -0.0088 0.150 Uiso 1 1 calc R C 1
H35B H 0.3633 0.5432 0.0204 0.150 Uiso 1 1 calc R C 1
H35C H 0.2481 0.6299 -0.0008 0.150 Uiso 1 1 calc R C 1
O16 O 0.0796(11) 0.8347(10) 0.0913(4) 0.070(3) Uiso 0.30 1 d P D 1
H16 H 0.1278 0.7751 0.0910 0.105 Uiso 0.70 1 d PR D 1
C26 C 0.0260(14) 0.8169(13) 0.1377(6) 0.066(4) Uani 0.30 1 d P D 1
H26A H 0.0904 0.7686 0.1574 0.080 Uiso 0.30 1 calc PR D 1
H26B H -0.0638 0.7763 0.1347 0.080 Uiso 0.30 1 calc PR D 1
C36 C 0.0069(13) 0.9348(13) 0.1620(5) 0.064(3) Uani 0.30 1 d P D 1
H36A H 0.0921 0.9799 0.1599 0.096 Uiso 0.30 1 calc PR D 1
H36B H -0.0142 0.9233 0.1960 0.096 Uiso 0.30 1 calc PR D 1
H36C H -0.0692 0.9765 0.1457 0.096 Uiso 0.30 1 calc PR D 1
O16' O 0.0232(8) 0.7989(7) 0.0938(3) 0.0581(17) Uiso 0.40 1 d P E 2
H16' H -0.037(13) 0.760(12) 0.110(5) 0.087 Uiso 0.40 1 d P F 2
H71 H 0.431(3) 0.220(3) -0.0153(12) 0.030(8) Uiso 1 1 d . G 1
H72 H 0.386(3) 0.167(2) 0.2729(11) 0.021(7) Uiso 1 1 d . H 1

loop_
_atom_site_aniso_label
_atom_site_aniso_U_11
_atom_site_aniso_U_22
_atom_site_aniso_U_33
_atom_site_aniso_U_23
_atom_site_aniso_U_13
_atom_site_aniso_U_12
Co1 0.0207(2) 0.0219(2) 0.0187(2) 0.00040(15) 0.00135(15) -0.00140(14)
N11 0.0258(10) 0.0259(11) 0.0245(11) 0.0007(9) 0.0043(8) 0.0005(8)
C21 0.0302(12) 0.0225(12) 0.0241(12) -0.0015(10) 0.0039(10) -0.0030(10)
C31 0.0400(14) 0.0292(14) 0.0261(13) -0.0010(11) 0.0098(11) -0.0023(11)
C41 0.0351(14) 0.0328(15) 0.0430(16) -0.0062(12) 0.0137(12) 0.0005(11)
C51 0.0328(14) 0.0321(15) 0.0432(16) -0.0048(12) 0.0028(12) 0.0061(11)
C61 0.0340(14) 0.0290(14) 0.0316(14) 0.0011(11) -0.0002(11) 0.0028(11)
N71 0.0335(12) 0.0336(12) 0.0175(11) 0.0031(9) 0.0028(9) 0.0024(9)
C81 0.0296(13) 0.0231(13) 0.0230(13) -0.0019(9) 0.0001(10) -0.0004(9)
N91 0.0251(10) 0.0267(11) 0.0241(11) -0.0003(8) 0.0023(8) -0.0017(8)
C101 0.0269(13) 0.0334(15) 0.0286(14) -0.0036(10) 0.0027(11) -0.0027(10)
C111 0.0260(13) 0.0452(17) 0.0391(16) -0.0089(13) 0.0019(12) -0.0015(12)
C121 0.0324(14) 0.0470(17) 0.0397(16) -0.0095(14) -0.0085(12) 0.0070(13)
C131 0.0387(15) 0.0363(15) 0.0254(13) -0.0033(11) -0.0034(11) 0.0039(12)
N12 0.0205(9) 0.0227(10) 0.0264(11) -0.0007(9) -0.0001(8) -0.0008(8)
C22 0.0196(11) 0.0249(13) 0.0255(13) -0.0017(10) -0.0006(9) -0.0025(9)
C32 0.0272(12) 0.0282(13) 0.0271(13) -0.0043(10) 0.0004(10) 0.0013(10)
C42 0.0277(12) 0.0292(14) 0.0343(14) -0.0101(11) -0.0015(11) 0.0023(10)
C52 0.0244(12) 0.0237(13) 0.0409(15) -0.0003(11) -0.0005(11) 0.0014(10)
C62 0.0241(12) 0.0241(13) 0.0325(14) 0.0029(10) 0.0002(10) -0.0001(10)
N72 0.0323(11) 0.0249(11) 0.0172(11) -0.0003(9) 0.0002(9) 0.0012(9)
C82 0.0193(11) 0.0235(12) 0.0238(12) -0.0011(10) 0.0005(9) 0.0019(9)
N92 0.0245(10) 0.0223(10) 0.0212(10) -0.0006(8) 0.0036(8) -0.0016(8)
C102 0.0373(14) 0.0301(14) 0.0233(13) -0.0043(10) 0.0063(11) -0.0047(11)
C112 0.0458(16) 0.0250(14) 0.0319(14) -0.0059(11) 0.0093(12) -0.0050(11)
C122 0.0384(14) 0.0251(13) 0.0335(14) 0.0028(11) 0.0106(12) -0.0023(11)
C132 0.0292(12) 0.0282(13) 0.0229(12) 0.0018(10) 0.0050(10) 0.0009(10)
O13 0.0223(8) 0.0264(9) 0.0252(9) 0.0019(7) 0.0025(7) -0.0021(7)
O23 0.0273(9) 0.0275(9) 0.0265(9) 0.0025(7) 0.0003(7) -0.0025(7)
O33 0.0229(8) 0.0332(10) 0.0327(10) 0.0082(8) -0.0021(7) -0.0004(7)
C13 0.0216(11) 0.0234(12) 0.0224(12) -0.0048(9) 0.0036(9) 0.0007(9)
C23 0.0260(12) 0.0259(13) 0.0261(13) -0.0011(10) 0.0035(10) 0.0006(10)
C33 0.0312(13) 0.0277(14) 0.0353(14) 0.0036(11) 0.0043(11) -0.0025(10)
C43 0.0281(13) 0.0303(14) 0.0384(15) -0.0005(12) 0.0036(11) -0.0087(10)
C53 0.0240(12) 0.0343(14) 0.0281(13) -0.0024(11) 0.0012(10) -0.0021(10)
C63 0.0246(12) 0.0264(13) 0.0223(12) -0.0015(10) 0.0026(10) 0.0012(9)
C73 0.0285(13) 0.0265(13) 0.0292(13) 0.0016(10) 0.0015(10) -0.0002(10)
C83 0.0317(15) 0.064(2) 0.062(2) 0.0308(18) -0.0132(14) -0.0068(15)
N14 0.0617(17) 0.0297(13) 0.0296(13) -0.0004(10) 0.0102(12) 0.0029(11)
O14 0.0709(14) 0.0364(11) 0.0202(9) 0.0062(8) 0.0032(9) -0.0022(10)
O24 0.0804(17) 0.0647(16) 0.0248(11) 0.0110(10) -0.0029(11) 0.0065(12)
O34 0.0763(18) 0.0594(15) 0.0481(14) -0.0019(12) 0.0185(13) -0.0115(14)
O15 0.105(2) 0.0663(19) 0.0681(19) -0.0075(15) -0.0107(17) 0.0021(16)
C25 0.099(3) 0.077(3) 0.072(3) 0.002(2) -0.001(3) -0.003(3)
C35 0.114(4) 0.085(4) 0.104(4) 0.009(3) 0.035(3) -0.011(3)
C26 0.049(7) 0.067(8) 0.083(10) 0.008(8) 0.015(7) -0.006(6)
C36 0.051(7) 0.090(10) 0.051(7) 0.007(7) -0.002(6) 0.016(7)

loop_
_atom_type_symbol
_atom_type_description
_atom_type_scat_dispersion_real
_atom_type_scat_dispersion_imag
_atom_type_scat_source
C C 0.0181 0.0091 'International Tables Vol C Tables 4.2.6.8 and 6.1.1.4'
H H 0.0000 0.0000 'International Tables Vol C Tables 4.2.6.8 and 6.1.1.4'
O O 0.0492 0.0322 'International Tables Vol C Tables 4.2.6.8 and 6.1.1.4'
Co Co -2.3653 3.6143 'International Tables Vol C Tables 4.2.6.8 and 6.1.1.4'
N N 0.0311 0.0180 'International Tables Vol C Tables 4.2.6.8 and 6.1.1.4'

loop_
_geom_angle_atom_site_label_1
_geom_angle_atom_site_label_2
_geom_angle_atom_site_label_3
_geom_angle
O13 Co1 O23 89.28(7)
O13 Co1 N92 94.58(7)
O23 Co1 N92 174.23(7)
O13 Co1 N91 170.30(8)
O23 Co1 N91 84.46(7)
N92 Co1 N91 92.25(8)
O13 Co1 N12 90.36(7)
O23 Co1 N12 90.06(7)
N92 Co1 N12 85.64(8)
N91 Co1 N12 97.03(8)
O13 Co1 N11 89.05(7)
O23 Co1 N11 86.78(7)
N92 Co1 N11 97.55(8)
N91 Co1 N11 83.22(8)
N12 Co1 N11 176.80(8)
C21 N11 C61 117.3(2)
C21 N11 Co1 121.02(17)
C61 N11 Co1 118.58(17)
N11 C21 N71 120.5(2)
N11 C21 C31 121.9(2)
N71 C21 C31 117.6(2)
C41 C31 C21 119.3(3)
C31 C41 C51 119.1(3)
C61 C51 C41 118.3(3)
N11 C61 C51 123.8(3)
C21 N71 C81 130.3(2)
N91 C81 N71 120.7(2)
N91 C81 C131 122.2(2)
N71 C81 C131 117.1(2)
C81 N91 C101 117.2(2)
C81 N91 Co1 122.92(17)
C101 N91 Co1 118.78(17)
N91 C101 C111 124.1(3)
C101 C111 C121 118.0(3)
C131 C121 C111 119.3(3)
C121 C131 C81 119.1(3)
C22 N12 C62 116.7(2)
C22 N12 Co1 123.71(16)
C62 N12 Co1 118.37(17)
N12 C22 N72 120.5(2)
N12 C22 C32 122.7(2)
N72 C22 C32 116.9(2)
C42 C32 C22 119.1(2)
C32 C42 C52 118.7(2)
C62 C52 C42 118.8(2)
N12 C62 C52 123.9(2)
C22 N72 C82 130.7(2)
N92 C82 N72 120.6(2)
N92 C82 C132 122.2(2)
N72 C82 C132 117.2(2)
C82 N92 C102 117.1(2)
C82 N92 Co1 125.07(16)
C102 N92 Co1 117.76(16)
N92 C102 C112 124.1(2)
C102 C112 C122 118.3(2)
C132 C122 C112 118.6(2)
C122 C132 C82 119.6(2)
C13 O13 Co1 127.66(16)
C73 O23 Co1 125.82(17)
C63 O33 C83 116.9(2)
O13 C13 C23 125.9(2)
O13 C13 C63 118.8(2)
C23 C13 C63 115.4(2)
C33 C23 C13 121.0(2)
C33 C23 C73 116.0(2)
C13 C23 C73 123.0(2)
C43 C33 C23 121.3(2)
C33 C43 C53 119.5(2)
C63 C53 C43 120.9(2)
O33 C63 C53 124.6(2)
O33 C63 C13 113.6(2)
C53 C63 C13 121.8(2)
O23 C73 C23 128.1(2)
O34 N14 O14 120.4(3)
O34 N14 O24 120.5(3)
O14 N14 O24 119.1(3)
C35 C25 O15 108.9(4)
O16 C26 C36 108.8(11)

loop_
_geom_bond_atom_site_label_1
_geom_bond_atom_site_label_2
_geom_bond_distance
Co1 O13 2.0177(17)
Co1 O23 2.0888(17)
Co1 N92 2.118(2)
Co1 N91 2.131(2)
Co1 N12 2.158(2)
Co1 N11 2.162(2)
N11 C21 1.337(3)
N11 C61 1.355(3)
C21 N71 1.380(3)
C21 C31 1.410(4)
C31 C41 1.365(4)
C41 C51 1.393(4)
C51 C61 1.370(4)
N71 C81 1.383(3)
C81 N91 1.338(3)
C81 C131 1.402(4)
N91 C101 1.357(3)
C101 C111 1.364(4)
C111 C121 1.395(4)
C121 C131 1.370(4)
N12 C22 1.338(3)
N12 C62 1.357(3)
C22 N72 1.384(3)
C22 C32 1.403(4)
C32 C42 1.374(4)
C42 C52 1.386(4)
C52 C62 1.369(4)
N72 C82 1.385(3)
C82 N92 1.341(3)
C82 C132 1.399(4)
N92 C102 1.353(3)
C102 C112 1.365(4)
C112 C122 1.400(4)
C122 C132 1.368(4)
O13 C13 1.291(3)
O23 C73 1.236(3)
O33 C63 1.370(3)
O33 C83 1.416(3)
C13 C23 1.425(4)
C13 C63 1.447(3)
C23 C33 1.422(4)
C23 C73 1.433(4)
C33 C43 1.356(4)
C43 C53 1.406(4)
C53 C63 1.376(4)
N14 O34 1.234(4)
N14 O14 1.236(3)
N14 O24 1.263(4)
O15 C25 1.464(5)
C25 C35 1.424(7)
O16 C26 1.417(17)
C26 C36 1.54(2)

loop_
_geom_hbond_atom_site_label_D
_geom_hbond_atom_site_label_H
_geom_hbond_atom_site_label_A
_geom_hbond_distance_DH
_geom_hbond_distance_HA
_geom_hbond_distance_DA
_geom_hbond_angle_DHA
_geom_hbond_site_symmetry_A
N71 H71 O24 0.81(3) 2.07(3) 2.848(3) 161(3) 3_665
N72 H72 O14 0.78(3) 2.11(3) 2.878(3) 167(3) 2_645
O15 H15 O24 0.84 2.13 2.826(5) 140 .
O16 H16 O15 0.83 1.96 2.794(11) 179 .
C42 H42 O33 0.95 2.42 3.142(3) 133 2_655
C32 H32 O34 0.95 2.48 3.431(4) 175 2_645
C26 H26B O34 0.99 2.26 3.189(14) 156 1_455
